data_4031924
loop_
_publ_author_name
'Ouyang, Lu'
'Qi, Chaorong'
'He, Haitao'
'Peng, Youbin'
'Xiong, Wenfang'
'Ren, Yanwei'
'Jiang, Huanfeng'

_publ_section_title
;
 Base-Promoted Formal [4 + 3] Annulation between 2-Fluorophenylacetylenes
 and Ketones: A Route to Benzoxepines.
;
_journal_issue 3
_journal_name_full 'The Journal of organic chemistry'
_journal_page_first 912
_journal_page_last 919
_journal_paper_doi 10.1021/acs.joc.5b02487
_journal_volume 81
_journal_year 2016
_chemical_formula_sum 'C18 H14 O'
_chemical_formula_weight 246.29
_chemical_name_systematic
; 
 ? 
;
_space_group_IT_number 19
_symmetry_cell_setting orthorhombic
_symmetry_space_group_name_Hall 'P 2ac 2ab'
_symmetry_space_group_name_H-M 'P 21 21 21'
_atom_sites_solution_hydrogens geom
_atom_sites_solution_primary direct
_atom_sites_solution_secondary difmap
_audit_creation_method SHELXL-97
_cell_angle_alpha 90.00
_cell_angle_beta 90.00
_cell_angle_gamma 90.00
_cell_formula_units_Z 4
_cell_length_a 6.4783(13)
_cell_length_b 8.4999(17)
_cell_length_c 23.571(5)
_cell_measurement_temperature 293(2)
_cell_volume 1297.9(5)
_computing_structure_refinement 'SHELXL-97 (Sheldrick, 1997)'
_computing_structure_solution 'SHELXS-97 (Sheldrick, 1990)'
_diffrn_ambient_temperature 293(2)
_diffrn_measured_fraction_theta_full 0.995
_diffrn_measured_fraction_theta_max 0.995
_diffrn_measurement_device_type 'Rigaku CCD'
_diffrn_radiation_monochromator graphite
_diffrn_radiation_source 'fine-focus sealed tube'
_diffrn_radiation_type MoK\a
_diffrn_radiation_wavelength 0.71073
_diffrn_reflns_av_R_equivalents 0.0233
_diffrn_reflns_av_sigmaI/netI 0.0257
_diffrn_reflns_limit_h_max 8
_diffrn_reflns_limit_h_min -8
_diffrn_reflns_limit_k_max 9
_diffrn_reflns_limit_k_min -11
_diffrn_reflns_limit_l_max 30
_diffrn_reflns_limit_l_min -30
_diffrn_reflns_number 12729
_diffrn_reflns_theta_full 27.47
_diffrn_reflns_theta_max 27.47
_diffrn_reflns_theta_min 3.26
_exptl_absorpt_coefficient_mu 0.077
_exptl_crystal_colour colourless
_exptl_crystal_density_diffrn 1.260
_exptl_crystal_density_method 'not measured'
_exptl_crystal_description block
_exptl_crystal_F_000 520
_exptl_crystal_size_max 0.1
_exptl_crystal_size_mid 0.1
_exptl_crystal_size_min 0.1
_refine_diff_density_max 0.122
_refine_diff_density_min -0.113
_refine_diff_density_rms 0.028
_refine_ls_abs_structure_details 'Flack H D (1983), Acta Cryst. A39, 876-881'
_refine_ls_abs_structure_Flack 2.7(14)
_refine_ls_extinction_coef 0.013(2)
_refine_ls_extinction_expression Fc^*^=kFc[1+0.001xFc^2^\l^3^/sin(2\q)]^-1/4^
_refine_ls_extinction_method SHELXL
_refine_ls_goodness_of_fit_ref 0.914
_refine_ls_hydrogen_treatment mixed
_refine_ls_matrix_type full
_refine_ls_number_parameters 181
_refine_ls_number_reflns 2963
_refine_ls_number_restraints 0
_refine_ls_restrained_S_all 0.914
_refine_ls_R_factor_all 0.0580
_refine_ls_R_factor_gt 0.0276
_refine_ls_shift/su_max 0.000
_refine_ls_shift/su_mean 0.000
_refine_ls_structure_factor_coef Fsqd
_refine_ls_weighting_details 'calc w=1/[\s^2^(Fo^2^)+(0.0516P)^2^+0.0000P] where P=(Fo^2^+2Fc^2^)/3'
_refine_ls_weighting_scheme calc
_refine_ls_wR_factor_gt 0.0686
_refine_ls_wR_factor_ref 0.0833
_reflns_number_gt 1865
_reflns_number_total 2963
_reflns_threshold_expression >2sigma(I)
_cod_data_source_file jo5b02487_si_003.cif
_cod_data_source_block qi
_cod_original_cell_volume 1297.9(4)
_cod_original_sg_symbol_H-M P2(1)2(1)2(1)
_cod_database_code 4031924

loop_
_symmetry_equiv_pos_as_xyz
'x, y, z'
'-x+1/2, -y, z+1/2'
'-x, y+1/2, -z+1/2'
'x+1/2, -y+1/2, -z'

loop_
_atom_site_label
_atom_site_type_symbol
_atom_site_fract_x
_atom_site_fract_y
_atom_site_fract_z
_atom_site_U_iso_or_equiv
_atom_site_adp_type
_atom_site_occupancy
_atom_site_symmetry_multiplicity
_atom_site_calc_flag
_atom_site_refinement_flags
C7 C 0.00412(17) 0.44683(13) 0.03323(6) 0.0486(3) Uani 1 1 d .
C8 C -0.15774(17) 0.49632(14) 0.06633(6) 0.0531(3) Uani 1 1 d .
O1 O -0.17651(14) 0.46277(12) 0.12417(4) 0.0680(3) Uani 1 1 d .
C1 C -0.00025(18) 0.49165(14) -0.02538(5) 0.0493(3) Uani 1 1 d .
C2 C -0.1697(2) 0.57877(13) -0.04778(6) 0.0547(3) Uani 1 1 d .
C6 C 0.1618(2) 0.45277(16) -0.06341(6) 0.0596(3) Uani 1 1 d .
H6A H 0.2742 0.3954 -0.0502 0.071 Uiso 1 1 calc R
C5 C 0.1559(2) 0.49779(19) -0.11874(7) 0.0699(4) Uani 1 1 d .
H5A H 0.2648 0.4718 -0.1427 0.084 Uiso 1 1 calc R
C4 C -0.0111(3) 0.58218(18) -0.14007(7) 0.0718(4) Uani 1 1 d .
H4A H -0.0136 0.6114 -0.1781 0.086 Uiso 1 1 calc R
C10 C -0.3314(2) 0.62193(16) -0.01109(7) 0.0629(4) Uani 1 1 d .
H10A H -0.4441 0.6773 -0.0251 0.075 Uiso 1 1 calc R
C11 C 0.1838(2) 0.34740(17) 0.05346(6) 0.0575(3) Uani 1 1 d .
C3 C -0.1696(3) 0.62176(16) -0.10562(7) 0.0664(4) Uani 1 1 d .
H3A H -0.2805 0.6782 -0.1203 0.080 Uiso 1 1 calc R
C12 C 0.1869(2) 0.29590(16) 0.11498(6) 0.0642(4) Uani 1 1 d .
H12A H 0.0735 0.2236 0.1214 0.077 Uiso 1 1 calc R
H12B H 0.3144 0.2395 0.1222 0.077 Uiso 1 1 calc R
C14 C -0.0146(2) 0.51049(16) 0.15906(6) 0.0585(3) Uani 1 1 d .
C9 C -0.3236(2) 0.58331(16) 0.04439(7) 0.0627(4) Uani 1 1 d .
H9A H -0.4296 0.6148 0.0684 0.075 Uiso 1 1 calc R
C13 C 0.1699(2) 0.42961(15) 0.15612(6) 0.0570(3) Uani 1 1 d .
C15 C -0.0479(3) 0.63037(19) 0.19714(7) 0.0742(4) Uani 1 1 d .
H15A H -0.1746 0.6817 0.1986 0.089 Uiso 1 1 calc R
C17 C 0.2984(3) 0.5980(2) 0.23030(7) 0.0812(5) Uani 1 1 d .
H17A H 0.4055 0.6287 0.2541 0.097 Uiso 1 1 calc R
C18 C 0.3283(2) 0.47666(18) 0.19204(6) 0.0690(4) Uani 1 1 d .
H18A H 0.4555 0.4262 0.1903 0.083 Uiso 1 1 calc R
C16 C 0.1110(3) 0.6731(2) 0.23320(7) 0.0865(5) Uani 1 1 d .
H16A H 0.0908 0.7531 0.2595 0.104 Uiso 1 1 calc R
H11A H 0.308(2) 0.4054(15) 0.0460(6) 0.055(4) Uiso 1 1 d .
H11B H 0.195(2) 0.2521(19) 0.0299(6) 0.077(4) Uiso 1 1 d .

loop_
_atom_site_aniso_label
_atom_site_aniso_U_11
_atom_site_aniso_U_22
_atom_site_aniso_U_33
_atom_site_aniso_U_23
_atom_site_aniso_U_13
_atom_site_aniso_U_12
C7 0.0439(6) 0.0371(6) 0.0648(8) -0.0050(5) 0.0036(6) -0.0019(5)
C8 0.0487(6) 0.0477(7) 0.0628(8) -0.0028(6) 0.0071(6) -0.0016(6)
O1 0.0554(5) 0.0773(6) 0.0715(7) 0.0014(5) 0.0167(5) -0.0026(5)
C1 0.0491(6) 0.0378(6) 0.0611(8) -0.0060(5) -0.0003(6) -0.0031(5)
C2 0.0564(7) 0.0362(5) 0.0716(9) -0.0075(6) -0.0068(7) -0.0038(5)
C6 0.0557(7) 0.0614(7) 0.0615(8) -0.0048(7) 0.0007(7) 0.0044(6)
C5 0.0744(9) 0.0739(9) 0.0615(9) -0.0041(8) 0.0061(8) -0.0003(8)
C4 0.0928(11) 0.0603(9) 0.0622(9) 0.0006(7) -0.0061(9) -0.0060(8)
C10 0.0525(7) 0.0505(7) 0.0856(11) -0.0081(7) -0.0088(8) 0.0082(6)
C11 0.0562(8) 0.0521(7) 0.0643(9) -0.0036(7) 0.0059(7) 0.0084(6)
C3 0.0781(9) 0.0467(7) 0.0742(10) -0.0001(7) -0.0173(9) -0.0007(7)
C12 0.0716(8) 0.0512(7) 0.0697(9) 0.0041(7) 0.0057(8) 0.0125(7)
C14 0.0663(8) 0.0549(8) 0.0545(8) 0.0052(6) 0.0156(7) 0.0011(7)
C9 0.0458(6) 0.0573(7) 0.0850(11) -0.0138(7) 0.0059(8) 0.0058(6)
C13 0.0663(7) 0.0521(7) 0.0526(8) 0.0084(6) 0.0105(7) 0.0036(7)
C15 0.0920(11) 0.0693(9) 0.0612(10) -0.0008(8) 0.0211(9) 0.0118(8)
C17 0.1044(13) 0.0864(10) 0.0529(9) 0.0038(8) -0.0008(10) -0.0112(11)
C18 0.0778(9) 0.0758(9) 0.0534(8) 0.0107(7) 0.0048(8) 0.0029(8)
C16 0.1305(16) 0.0750(11) 0.0539(9) -0.0093(8) 0.0184(11) 0.0014(10)

loop_
_atom_type_symbol
_atom_type_description
_atom_type_scat_dispersion_real
_atom_type_scat_dispersion_imag
_atom_type_scat_source
C C 0.0033 0.0016 'International Tables Vol C Tables 4.2.6.8 and 6.1.1.4'
H H 0.0000 0.0000 'International Tables Vol C Tables 4.2.6.8 and 6.1.1.4'
O O 0.0106 0.0060 'International Tables Vol C Tables 4.2.6.8 and 6.1.1.4'

loop_
_geom_angle_atom_site_label_1
_geom_angle_atom_site_label_2
_geom_angle_atom_site_label_3
_geom_angle
C8 C7 C1 116.82(11)
C8 C7 C11 125.35(12)
C1 C7 C11 117.83(11)
C7 C8 O1 123.92(11)
C7 C8 C9 122.46(13)
O1 C8 C9 113.60(11)
C14 O1 C8 116.79(9)
C6 C1 C2 117.17(12)
C6 C1 C7 122.15(11)
C2 C1 C7 120.68(11)
C10 C2 C3 121.76(13)
C10 C2 C1 118.76(13)
C3 C2 C1 119.48(12)
C5 C6 C1 121.28(13)
C6 C5 C4 120.90(14)
C3 C4 C5 120.11(15)
C9 C10 C2 120.29(13)
C7 C11 C12 118.22(12)
C4 C3 C2 121.06(14)
C13 C12 C11 113.54(11)
C15 C14 C13 122.50(14)
C15 C14 O1 118.90(13)
C13 C14 O1 118.50(12)
C10 C9 C8 120.95(13)
C14 C13 C18 117.75(13)
C14 C13 C12 118.29(13)
C18 C13 C12 123.95(13)
C14 C15 C16 118.63(16)
C16 C17 C18 120.19(17)
C17 C18 C13 120.55(15)
C17 C16 C15 120.33(16)

loop_
_geom_bond_atom_site_label_1
_geom_bond_atom_site_label_2
_geom_bond_distance
C7 C8 1.3731(17)
C7 C1 1.4333(18)
C7 C11 1.5152(18)
C8 O1 1.3981(17)
C8 C9 1.4030(18)
O1 C14 1.3930(17)
C1 C6 1.4194(18)
C1 C2 1.4254(18)
C2 C10 1.407(2)
C2 C3 1.412(2)
C6 C5 1.360(2)
C5 C4 1.392(2)
C4 C3 1.352(2)
C10 C9 1.349(2)
C11 C12 1.515(2)
C12 C13 1.498(2)
C14 C15 1.375(2)
C14 C13 1.3807(18)
C13 C18 1.389(2)
C15 C16 1.383(3)
C17 C16 1.373(3)
C17 C18 1.384(2)
